data_2018617
loop_
_publ_author_name
'Pourayoubi, Mehrdad'
'Jasinski, Jerry P.'
'Shoghpour Bayraq, Samad'
'Eshghi, Hossein'
'Keeley, Amanda C.'
'Bruno, Giuseppe'
'Amiri Rudbari, Hadi'

_publ_section_title
;
 Three new [<i>X</i>C(O)NH]P(O)[N(CH~2~C~6~H~5~)~2~]~2~ phosphoric
 triamides (<i>X</i> = CClF~2~, 3-F-C~6~H~4~ and 3,5-F~2~-C~6~H~3~): a
 database analysis of tertiary N-atom geometry in compounds with a
 C(O)NHP(O)[N]~2~ core
;
_journal_coeditor_code FA3282
_journal_issue 10
_journal_name_full 'Acta Crystallographica Section C'
_journal_page_first o399
_journal_page_last o404
_journal_paper_doi 10.1107/S0108270112036396
_journal_volume 68
_journal_year 2012
_chemical_formula_iupac 'C30 H29 Cl F2 N3 O2 P'
_chemical_formula_moiety 'C30 H29 Cl F2 N3 O2 P'
_chemical_formula_sum 'C30 H29 Cl F2 N3 O2 P'
_chemical_formula_weight 567.98
_chemical_name_systematic
;
<i>N</i>,<i>N</i>,<i>N</i>',<i>N</i>'-Tetrabenzyl-<i>N</i>''-(2-chloro-
2,2-difluoroacetyl)phosphoric triamide
;
_space_group_IT_number 14
_symmetry_cell_setting monoclinic
_symmetry_space_group_name_Hall '-P 2yn'
_symmetry_space_group_name_H-M 'P 1 21/n 1'
_atom_sites_solution_hydrogens geom
_atom_sites_solution_primary direct
_atom_sites_solution_secondary difmap
_audit_creation_method SHELXL-97
_cell_angle_alpha 90.00
_cell_angle_beta 91.5390(10)
_cell_angle_gamma 90.00
_cell_formula_units_Z 4
_cell_length_a 10.8298(3)
_cell_length_b 9.9164(3)
_cell_length_c 26.6740(8)
_cell_measurement_reflns_used 9995
_cell_measurement_temperature 296(2)
_cell_measurement_theta_max 29.04
_cell_measurement_theta_min 2.56
_cell_volume 2863.56(15)
_computing_cell_refinement 'SAINT (Bruker, 2007)'
_computing_data_collection 'APEX2 (Bruker, 2007)'
_computing_data_reduction 'SAINT (Bruker, 2007)'
_computing_molecular_graphics 'XPW (Siemens, 1996) and Mercury (Macrae <i>et al.</i>, 2008)'
_computing_publication_material 'SHELXTL (Sheldrick, 2008) and <i>enCIFer</i> (Allen <i>et al.</i>, 2004)'
_computing_structure_refinement 'SHELXL97 (Sheldrick, 2008)'
_computing_structure_solution 'SHELXS97 (Sheldrick, 2008)'
_diffrn_ambient_temperature 296(2)
_diffrn_measured_fraction_theta_full 0.999
_diffrn_measured_fraction_theta_max 0.999
_diffrn_measurement_device_type 'Bruker APEXII CCD'
_diffrn_measurement_method '\f and \w scans'
_diffrn_radiation_monochromator graphite
_diffrn_radiation_source 'fine-focus sealed tube'
_diffrn_radiation_type MoK\a
_diffrn_radiation_wavelength 0.71073
_diffrn_reflns_av_R_equivalents 0.0190
_diffrn_reflns_av_sigmaI/netI 0.0168
_diffrn_reflns_limit_h_max 14
_diffrn_reflns_limit_h_min -14
_diffrn_reflns_limit_k_max 13
_diffrn_reflns_limit_k_min -13
_diffrn_reflns_limit_l_max 22
_diffrn_reflns_limit_l_min -35
_diffrn_reflns_number 31854
_diffrn_reflns_theta_full 27.99
_diffrn_reflns_theta_max 27.99
_diffrn_reflns_theta_min 2.01
_exptl_absorpt_coefficient_mu 0.234
_exptl_absorpt_correction_T_max 0.7458
_exptl_absorpt_correction_T_min 0.6941
_exptl_absorpt_correction_type multi-scan
_exptl_absorpt_process_details '(SADABS; Bruker, 2008)'
_exptl_crystal_colour colorless
_exptl_crystal_density_diffrn 1.317
_exptl_crystal_density_method 'not measured'
_exptl_crystal_description irregular
_exptl_crystal_F_000 1184
_exptl_crystal_size_max 0.56
_exptl_crystal_size_mid 0.51
_exptl_crystal_size_min 0.48
_refine_diff_density_max 0.777
_refine_diff_density_min -0.677
_refine_ls_extinction_method none
_refine_ls_goodness_of_fit_ref 1.049
_refine_ls_hydrogen_treatment mixed
_refine_ls_matrix_type full
_refine_ls_number_parameters 356
_refine_ls_number_reflns 6905
_refine_ls_number_restraints 0
_refine_ls_restrained_S_all 1.049
_refine_ls_R_factor_all 0.0533
_refine_ls_R_factor_gt 0.0455
_refine_ls_shift/su_max 0.001
_refine_ls_shift/su_mean 0.000
_refine_ls_structure_factor_coef Fsqd
_refine_ls_weighting_details 'calc w=1/[\s^2^(Fo^2^)+(0.0663P)^2^+1.1866P] where P=(Fo^2^+2Fc^2^)/3'
_refine_ls_weighting_scheme calc
_refine_ls_wR_factor_gt 0.1246
_refine_ls_wR_factor_ref 0.1339
_reflns_number_gt 5873
_reflns_number_total 6905
_reflns_threshold_expression I>2\s(I)
_cod_data_source_file fa3282.cif
_cod_data_source_block I
_cod_original_sg_symbol_H-M 'P 21/n'
_cod_database_code 2018617
_cod_database_fobs_code 2018617

loop_
_symmetry_equiv_pos_as_xyz
'x, y, z'
'-x+1/2, y+1/2, -z+1/2'
'-x, -y, -z'
'x-1/2, -y-1/2, z-1/2'

loop_
_atom_site_type_symbol
_atom_site_label
_atom_site_fract_x
_atom_site_fract_y
_atom_site_fract_z
_atom_site_U_iso_or_equiv
_atom_site_adp_type
_atom_site_calc_flag
_atom_site_refinement_flags
_atom_site_occupancy
_atom_site_symmetry_multiplicity
Cl Cl1 0.34696(6) 0.83086(7) 1.01897(2) 0.0761(2) Uani d . 1 1
P P1 -0.01521(3) 0.88010(4) 0.925175(13) 0.03216(11) Uani d . 1 1
O O1 0.25772(12) 0.85020(15) 0.89093(5) 0.0507(3) Uani d . 1 1
F F2 0.33710(12) 1.06452(13) 0.98342(5) 0.0678(3) Uani d . 1 1
O O2 -0.10455(10) 0.92420(13) 0.96253(4) 0.0423(3) Uani d . 1 1
F F3 0.45045(11) 0.9261(2) 0.94339(6) 0.0911(5) Uani d . 1 1
C C3 0.21381(19) 0.5602(2) 0.94220(7) 0.0526(4) Uani d . 1 1
H H3 0.1984 0.6344 0.9624 0.063 Uiso calc R 1 1
N N2 -0.01394(12) 0.71619(14) 0.91926(5) 0.0366(3) Uani d . 1 1
N N3 -0.02763(13) 0.94120(13) 0.86824(5) 0.0359(3) Uani d . 1 1
C C5 0.3281(2) 0.3594(3) 0.92671(13) 0.0817(8) Uani d . 1 1
H H5 0.3909 0.2994 0.9357 0.098 Uiso calc R 1 1
C C4 0.3070(2) 0.4708(3) 0.95599(10) 0.0676(6) Uani d . 1 1
H H4 0.3550 0.4861 0.9849 0.081 Uiso calc R 1 1
C C2 0.14316(17) 0.54042(17) 0.89859(7) 0.0435(4) Uani d . 1 1
C C1 0.04933(16) 0.64269(17) 0.87983(6) 0.0406(3) Uani d . 1 1
H H1A 0.0907 0.7074 0.8588 0.049 Uiso calc R 1 1
H H1B -0.0122 0.5966 0.8590 0.049 Uiso calc R 1 1
C C15 -0.11343(17) 0.87955(18) 0.83075(6) 0.0431(4) Uani d . 1 1
H H15A -0.1387 0.7921 0.8432 0.052 Uiso calc R 1 1
H H15B -0.0690 0.8644 0.8002 0.052 Uiso calc R 1 1
C C16 -0.22776(18) 0.96065(18) 0.81805(6) 0.0464(4) Uani d . 1 1
C C17 -0.3107(2) 0.9971(2) 0.85393(9) 0.0591(5) Uani d . 1 1
H H17 -0.2945 0.9747 0.8873 0.071 Uiso calc R 1 1
C C18 -0.4180(2) 1.0668(3) 0.84101(13) 0.0811(8) Uani d . 1 1
H H18 -0.4734 1.0899 0.8656 0.097 Uiso calc R 1 1
C C19 -0.4422(3) 1.1013(3) 0.79216(17) 0.0992(11) Uani d . 1 1
H H19 -0.5138 1.1486 0.7835 0.119 Uiso calc R 1 1
C C12 -0.4023(3) 0.4794(4) 0.86672(11) 0.0975(11) Uani d . 1 1
H H12 -0.4691 0.4473 0.8476 0.117 Uiso calc R 1 1
C C11 -0.2996(3) 0.4016(3) 0.87355(12) 0.0941(10) Uani d . 1 1
H H11 -0.2968 0.3163 0.8591 0.113 Uiso calc R 1 1
C C10 -0.1990(2) 0.4484(2) 0.90186(10) 0.0679(6) Uani d . 1 1
H H10 -0.1299 0.3939 0.9068 0.081 Uiso calc R 1 1
C C9 -0.20186(17) 0.57579(19) 0.92262(7) 0.0464(4) Uani d . 1 1
C C14 -0.3073(2) 0.6534(3) 0.91567(9) 0.0618(5) Uani d . 1 1
H H14 -0.3108 0.7391 0.9298 0.074 Uiso calc R 1 1
C C13 -0.4071(2) 0.6045(4) 0.88796(11) 0.0859(9) Uani d . 1 1
H H13 -0.4778 0.6570 0.8837 0.103 Uiso calc R 1 1
C C8 -0.09195(17) 0.63158(19) 0.95136(6) 0.0450(4) Uani d . 1 1
H H8A -0.1202 0.6851 0.9792 0.054 Uiso calc R 1 1
H H8B -0.0429 0.5576 0.9650 0.054 Uiso calc R 1 1
C C22 0.00184(18) 1.08433(17) 0.85889(6) 0.0428(4) Uani d . 1 1
H H22A 0.0603 1.1155 0.8845 0.051 Uiso calc R 1 1
H H22B -0.0728 1.1376 0.8615 0.051 Uiso calc R 1 1
C C23 0.05588(17) 1.10691(18) 0.80788(6) 0.0450(4) Uani d . 1 1
C C24 0.0088(2) 1.2072(2) 0.77678(8) 0.0567(5) Uani d . 1 1
H H24 -0.0581 1.2583 0.7869 0.068 Uiso calc R 1 1
C C25 0.0605(3) 1.2321(3) 0.73065(9) 0.0738(7) Uani d . 1 1
H H25 0.0287 1.3004 0.7102 0.089 Uiso calc R 1 1
C C26 0.1577(3) 1.1569(3) 0.71521(9) 0.0805(8) Uani d . 1 1
H H26 0.1921 1.1736 0.6842 0.097 Uiso calc R 1 1
C C27 0.2046(3) 1.0564(3) 0.74549(9) 0.0818(8) Uani d . 1 1
H H27 0.2705 1.0045 0.7349 0.098 Uiso calc R 1 1
C C28 0.1544(2) 1.0320(3) 0.79184(8) 0.0635(6) Uani d . 1 1
H H28 0.1875 0.9644 0.8123 0.076 Uiso calc R 1 1
C C20 -0.3615(4) 1.0664(3) 0.75625(13) 0.1020(12) Uani d . 1 1
H H20 -0.3786 1.0897 0.7230 0.122 Uiso calc R 1 1
C C21 -0.2532(3) 0.9960(3) 0.76855(8) 0.0723(7) Uani d . 1 1
H H21 -0.1985 0.9729 0.7437 0.087 Uiso calc R 1 1
N N1 0.12407(12) 0.93551(15) 0.94785(5) 0.0365(3) Uani d . 1 1
C C29 0.23604(15) 0.90400(17) 0.93035(6) 0.0388(3) Uani d . 1 1
C C30 0.34493(16) 0.9375(2) 0.96680(7) 0.0486(4) Uani d . 1 1
C C6 0.2570(3) 0.3369(2) 0.88443(13) 0.0815(8) Uani d . 1 1
H H6 0.2709 0.2607 0.8650 0.098 Uiso calc R 1 1
C C7 0.1647(2) 0.4263(2) 0.87036(9) 0.0608(5) Uani d . 1 1
H H7 0.1165 0.4096 0.8416 0.073 Uiso calc R 1 1
H H1N 0.1250(19) 0.973(2) 0.9743(8) 0.045(5) Uiso d . 1 1

loop_
_atom_site_aniso_label
_atom_site_aniso_U_11
_atom_site_aniso_U_22
_atom_site_aniso_U_33
_atom_site_aniso_U_12
_atom_site_aniso_U_13
_atom_site_aniso_U_23
Cl1 0.0827(4) 0.0806(4) 0.0631(3) -0.0111(3) -0.0368(3) 0.0119(3)
P1 0.03187(19) 0.0408(2) 0.02364(17) -0.00448(15) -0.00330(13) -0.00506(14)
O1 0.0456(7) 0.0691(9) 0.0377(6) 0.0010(6) 0.0033(5) -0.0091(6)
F2 0.0607(7) 0.0626(8) 0.0790(8) -0.0172(6) -0.0199(6) -0.0090(6)
O2 0.0358(6) 0.0590(7) 0.0321(5) -0.0039(5) 0.0005(4) -0.0121(5)
F3 0.0335(6) 0.1605(16) 0.0793(9) -0.0125(8) 0.0032(6) -0.0236(10)
C3 0.0542(11) 0.0543(11) 0.0492(10) -0.0010(8) -0.0022(8) 0.0084(8)
N2 0.0418(7) 0.0402(7) 0.0278(6) -0.0057(5) 0.0005(5) -0.0005(5)
N3 0.0429(7) 0.0371(7) 0.0271(6) -0.0051(5) -0.0071(5) -0.0019(5)
C5 0.0554(13) 0.0619(14) 0.129(2) 0.0098(11) 0.0169(15) 0.0348(16)
C4 0.0511(12) 0.0753(15) 0.0761(15) -0.0016(10) -0.0018(10) 0.0312(12)
C2 0.0454(9) 0.0393(8) 0.0459(9) -0.0060(7) 0.0042(7) 0.0017(7)
C1 0.0495(9) 0.0419(8) 0.0302(7) -0.0039(7) -0.0020(6) -0.0049(6)
C15 0.0546(10) 0.0459(9) 0.0282(7) -0.0052(7) -0.0117(6) -0.0049(6)
C16 0.0542(10) 0.0432(9) 0.0406(8) -0.0112(8) -0.0184(7) 0.0063(7)
C17 0.0599(12) 0.0556(11) 0.0613(12) -0.0002(9) -0.0104(9) 0.0066(9)
C18 0.0569(13) 0.0632(14) 0.122(2) 0.0019(11) -0.0191(14) 0.0033(15)
C19 0.0776(19) 0.0694(17) 0.147(3) -0.0003(14) -0.059(2) 0.0147(19)
C12 0.0754(19) 0.140(3) 0.0764(17) -0.058(2) -0.0095(14) -0.0003(18)
C11 0.102(2) 0.087(2) 0.094(2) -0.0529(18) 0.0100(17) -0.0222(16)
C10 0.0686(14) 0.0563(12) 0.0788(15) -0.0201(10) 0.0070(11) -0.0052(11)
C9 0.0500(10) 0.0484(9) 0.0408(8) -0.0145(8) 0.0015(7) 0.0089(7)
C14 0.0556(12) 0.0673(13) 0.0624(12) -0.0083(10) -0.0022(9) 0.0120(10)
C13 0.0547(13) 0.121(3) 0.0815(18) -0.0183(15) -0.0113(12) 0.0195(17)
C8 0.0509(9) 0.0496(10) 0.0345(8) -0.0097(8) -0.0010(7) 0.0089(7)
C22 0.0543(10) 0.0360(8) 0.0380(8) -0.0042(7) -0.0024(7) -0.0016(6)
C23 0.0512(10) 0.0451(9) 0.0384(8) -0.0095(7) -0.0054(7) 0.0040(7)
C24 0.0730(13) 0.0460(10) 0.0506(10) -0.0031(9) -0.0087(9) 0.0065(8)
C25 0.103(2) 0.0638(14) 0.0536(12) -0.0141(13) -0.0128(12) 0.0232(11)
C26 0.0878(18) 0.104(2) 0.0501(12) -0.0216(16) 0.0092(12) 0.0218(13)
C27 0.0684(15) 0.120(2) 0.0577(13) 0.0108(15) 0.0155(11) 0.0137(14)
C28 0.0617(12) 0.0823(15) 0.0467(10) 0.0117(11) 0.0044(9) 0.0156(10)
C20 0.120(3) 0.094(2) 0.089(2) -0.0125(19) -0.066(2) 0.0334(17)
C21 0.0889(16) 0.0790(15) 0.0471(11) -0.0152(13) -0.0307(11) 0.0169(10)
N1 0.0337(6) 0.0485(8) 0.0271(6) -0.0058(5) -0.0035(5) -0.0085(5)
C29 0.0350(8) 0.0483(9) 0.0330(7) -0.0056(6) -0.0024(6) 0.0012(6)
C30 0.0346(8) 0.0640(12) 0.0470(9) -0.0062(8) -0.0048(7) -0.0033(8)
C6 0.0720(16) 0.0443(11) 0.129(2) 0.0051(11) 0.0243(17) -0.0049(14)
C7 0.0618(12) 0.0457(10) 0.0753(14) -0.0061(9) 0.0092(10) -0.0103(10)

loop_
_atom_type_symbol
_atom_type_description
_atom_type_scat_dispersion_real
_atom_type_scat_dispersion_imag
_atom_type_scat_source
C C 0.0033 0.0016 'International Tables Vol C Tables 4.2.6.8 and 6.1.1.4'
H H 0.0000 0.0000 'International Tables Vol C Tables 4.2.6.8 and 6.1.1.4'
N N 0.0061 0.0033 'International Tables Vol C Tables 4.2.6.8 and 6.1.1.4'
O O 0.0106 0.0060 'International Tables Vol C Tables 4.2.6.8 and 6.1.1.4'
F F 0.0171 0.0103 'International Tables Vol C Tables 4.2.6.8 and 6.1.1.4'
P P 0.1023 0.0942 'International Tables Vol C Tables 4.2.6.8 and 6.1.1.4'
Cl Cl 0.1484 0.1585 'International Tables Vol C Tables 4.2.6.8 and 6.1.1.4'

loop_
_geom_angle_atom_site_label_1
_geom_angle_atom_site_label_2
_geom_angle_atom_site_label_3
_geom_angle
_geom_angle_publ_flag
O2 P1 N1 104.82(7) y
O2 P1 N2 111.59(7) y
O2 P1 N3 118.57(7) y
N1 P1 N2 110.25(7) y
N1 P1 N3 105.08(7) y
N2 P1 N3 106.23(7) y
C4 C3 C2 120.9(2) ?
C4 C3 H3 119.6 ?
C2 C3 H3 119.6 ?
C1 N2 C8 114.75(14) y
C1 N2 P1 124.74(11) y
C8 N2 P1 120.13(11) y
C22 N3 C15 114.69(13) y
C15 N3 P1 120.57(11) y
C22 N3 P1 119.96(10) y
C6 C5 C4 120.1(2) ?
C6 C5 H5 120.0 ?
C4 C5 H5 120.0 ?
C5 C4 C3 119.6(2) ?
C5 C4 H4 120.2 ?
C3 C4 H4 120.2 ?
C7 C2 C3 118.32(19) ?
C7 C2 C1 119.39(17) ?
C3 C2 C1 122.20(16) ?
N2 C1 C2 114.80(13) ?
N2 C1 H1A 108.6 ?
C2 C1 H1A 108.6 ?
N2 C1 H1B 108.6 ?
C2 C1 H1B 108.6 ?
H1A C1 H1B 107.5 ?
N3 C15 C16 115.39(14) ?
N3 C15 H15A 108.4 ?
C16 C15 H15A 108.4 ?
N3 C15 H15B 108.4 ?
C16 C15 H15B 108.4 ?
H15A C15 H15B 107.5 ?
C17 C16 C21 118.6(2) ?
C17 C16 C15 122.06(16) ?
C21 C16 C15 119.3(2) ?
C16 C17 C18 121.0(2) ?
C16 C17 H17 119.5 ?
C18 C17 H17 119.5 ?
C19 C18 C17 120.0(3) ?
C19 C18 H18 120.0 ?
C17 C18 H18 120.0 ?
C20 C19 C18 119.8(3) ?
C20 C19 H19 120.1 ?
C18 C19 H19 120.1 ?
C11 C12 C13 120.0(3) ?
C11 C12 H12 120.0 ?
C13 C12 H12 120.0 ?
C12 C11 C10 120.6(3) ?
C12 C11 H11 119.7 ?
C10 C11 H11 119.7 ?
C9 C10 C11 119.9(3) ?
C9 C10 H10 120.0 ?
C11 C10 H10 120.0 ?
C10 C9 C14 118.8(2) ?
C10 C9 C8 121.0(2) ?
C14 C9 C8 120.13(19) ?
C13 C14 C9 120.5(3) ?
C13 C14 H14 119.8 ?
C9 C14 H14 119.8 ?
C12 C13 C14 120.2(3) ?
C12 C13 H13 119.9 ?
C14 C13 H13 119.9 ?
N2 C8 C9 111.72(13) ?
N2 C8 H8A 109.3 ?
C9 C8 H8A 109.3 ?
N2 C8 H8B 109.3 ?
C9 C8 H8B 109.3 ?
H8A C8 H8B 107.9 ?
N3 C22 C23 112.63(14) ?
N3 C22 H22A 109.1 ?
C23 C22 H22A 109.1 ?
N3 C22 H22B 109.1 ?
C23 C22 H22B 109.1 ?
H22A C22 H22B 107.8 ?
C28 C23 C24 118.53(18) ?
C28 C23 C22 121.41(17) ?
C24 C23 C22 120.04(18) ?
C23 C24 C25 120.6(2) ?
C23 C24 H24 119.7 ?
C25 C24 H24 119.7 ?
C26 C25 C24 120.3(2) ?
C26 C25 H25 119.9 ?
C24 C25 H25 119.9 ?
C25 C26 C27 119.8(2) ?
C25 C26 H26 120.1 ?
C27 C26 H26 120.1 ?
C26 C27 C28 120.3(3) ?
C26 C27 H27 119.9 ?
C28 C27 H27 119.9 ?
C23 C28 C27 120.6(2) ?
C23 C28 H28 119.7 ?
C27 C28 H28 119.7 ?
C19 C20 C21 120.9(3) ?
C19 C20 H20 119.5 ?
C21 C20 H20 119.5 ?
C16 C21 C20 119.6(3) ?
C16 C21 H21 120.2 ?
C20 C21 H21 120.2 ?
C29 N1 P1 126.83(11) y
C29 N1 H1N 115.1(15) ?
P1 N1 H1N 117.1(15) ?
O1 C29 N1 126.99(15) y
O1 C29 C30 118.70(15) ?
N1 C29 C30 114.27(14) ?
F3 C30 F2 107.49(17) y
F3 C30 C29 109.84(15) ?
F2 C30 C29 110.93(16) ?
F3 C30 Cl1 109.36(15) y
F2 C30 Cl1 107.76(13) ?
C29 C30 Cl1 111.35(13) ?
C5 C6 C7 120.5(2) ?
C5 C6 H6 119.8 ?
C7 C6 H6 119.8 ?
C6 C7 C2 120.6(2) ?
C6 C7 H7 119.7 ?
C2 C7 H7 119.7 ?

loop_
_geom_bond_atom_site_label_1
_geom_bond_atom_site_label_2
_geom_bond_distance
_geom_bond_publ_flag
P1 N1 1.7011(13) y
P1 N2 1.6331(14) y
P1 N3 1.6373(13) y
P1 O2 1.4739(11) y
Cl1 C30 1.748(2) y
O1 C29 1.208(2) y
F2 C30 1.338(2) y
F3 C30 1.322(2) y
C3 C4 1.385(3) ?
C3 C2 1.389(3) ?
C3 H3 0.9300 ?
N2 C1 1.465(2) y
N2 C8 1.480(2) y
N3 C22 1.477(2) y
N3 C15 1.4788(19) y
C5 C6 1.367(4) ?
C5 C4 1.375(4) ?
C5 H5 0.9300 ?
C4 H4 0.9300 ?
C2 C7 1.383(3) ?
C2 C1 1.511(2) ?
C1 H1A 0.9700 ?
C1 H1B 0.9700 ?
C15 C16 1.507(3) ?
C15 H15A 0.9700 ?
C15 H15B 0.9700 ?
C16 C17 1.378(3) ?
C16 C21 1.387(2) ?
C17 C18 1.387(3) ?
C17 H17 0.9300 ?
C18 C19 1.366(5) ?
C18 H18 0.9300 ?
C19 C20 1.359(5) ?
C19 H19 0.9300 ?
C12 C11 1.362(5) ?
C12 C13 1.366(5) ?
C12 H12 0.9300 ?
C11 C10 1.388(4) ?
C11 H11 0.9300 ?
C10 C9 1.380(3) ?
C10 H10 0.9300 ?
C9 C14 1.385(3) ?
C9 C8 1.504(2) ?
C14 C13 1.381(3) ?
C14 H14 0.9300 ?
C13 H13 0.9300 ?
C8 H8A 0.9700 ?
C8 H8B 0.9700 ?
C22 C23 1.512(2) ?
C22 H22A 0.9700 ?
C22 H22B 0.9700 ?
C23 C28 1.378(3) ?
C23 C24 1.383(3) ?
C24 C25 1.388(3) ?
C24 H24 0.9300 ?
C25 C26 1.363(4) ?
C25 H25 0.9300 ?
C26 C27 1.372(4) ?
C26 H26 0.9300 ?
C27 C28 1.385(3) ?
C27 H27 0.9300 ?
C28 H28 0.9300 ?
C20 C21 1.396(4) ?
C20 H20 0.9300 ?
C21 H21 0.9300 ?
N1 C29 1.348(2) y
N1 H1N 0.80(2) ?
C29 C30 1.544(2) ?
C6 C7 1.381(4) ?
C6 H6 0.9300 ?
C7 H7 0.9300 ?

loop_
_geom_hbond_atom_site_label_D
_geom_hbond_atom_site_label_H
_geom_hbond_atom_site_label_A
_geom_hbond_site_symmetry_A
_geom_hbond_distance_DH
_geom_hbond_distance_HA
_geom_hbond_distance_DA
_geom_hbond_angle_DHA
_geom_hbond_publ_flag
N1 H1N O2 3_577 0.80(2) 1.98(2) 2.7788(17) 172(2) yes

loop_
_geom_torsion_atom_site_label_1
_geom_torsion_atom_site_label_2
_geom_torsion_atom_site_label_3
_geom_torsion_atom_site_label_4
_geom_torsion
O2 P1 N2 C1 169.65(12)
N3 P1 N2 C1 39.05(15)
N1 P1 N2 C1 -74.29(14)
O2 P1 N2 C8 -2.96(14)
N3 P1 N2 C8 -133.56(12)
N1 P1 N2 C8 113.09(12)
O2 P1 N3 C22 69.94(15)
N2 P1 N3 C22 -163.55(13)
N1 P1 N3 C22 -46.70(14)
O2 P1 N3 C15 -84.28(14)
N2 P1 N3 C15 42.23(14)
N1 P1 N3 C15 159.09(13)
C6 C5 C4 C3 -0.4(4)
C2 C3 C4 C5 -1.4(3)
C4 C3 C2 C7 2.7(3)
C4 C3 C2 C1 -173.96(18)
C8 N2 C1 C2 -64.23(18)
P1 N2 C1 C2 122.80(14)
C7 C2 C1 N2 149.48(17)
C3 C2 C1 N2 -33.9(2)
C22 N3 C15 C16 -48.0(2)
P1 N3 C15 C16 107.54(15)
N3 C15 C16 C17 -58.8(2)
N3 C15 C16 C21 123.49(19)
C21 C16 C17 C18 0.5(3)
C15 C16 C17 C18 -177.19(19)
C16 C17 C18 C19 -0.6(4)
C17 C18 C19 C20 0.5(4)
C13 C12 C11 C10 -0.2(5)
C12 C11 C10 C9 -1.2(4)
C11 C10 C9 C14 1.6(3)
C11 C10 C9 C8 -177.0(2)
C10 C9 C14 C13 -0.7(3)
C8 C9 C14 C13 177.9(2)
C11 C12 C13 C14 1.1(4)
C9 C14 C13 C12 -0.6(4)
C1 N2 C8 C9 -67.4(2)
P1 N2 C8 C9 105.97(16)
C10 C9 C8 N2 95.6(2)
C14 C9 C8 N2 -83.1(2)
C15 N3 C22 C23 -57.0(2)
P1 N3 C22 C23 147.32(13)
N3 C22 C23 C28 -51.2(2)
N3 C22 C23 C24 130.71(18)
C28 C23 C24 C25 -0.5(3)
C22 C23 C24 C25 177.64(19)
C23 C24 C25 C26 0.7(4)
C24 C25 C26 C27 -0.2(4)
C25 C26 C27 C28 -0.6(5)
C24 C23 C28 C27 -0.3(4)
C22 C23 C28 C27 -178.4(2)
C26 C27 C28 C23 0.8(4)
C18 C19 C20 C21 -0.4(5)
C17 C16 C21 C20 -0.3(3)
C15 C16 C21 C20 177.4(2)
C19 C20 C21 C16 0.3(4)
O2 P1 N1 C29 170.32(14)
N2 P1 N1 C29 50.10(16)
N3 P1 N1 C29 -63.97(16)
P1 N1 C29 O1 13.5(3)
P1 N1 C29 C30 -164.11(13)
O1 C29 C30 F3 13.3(3)
N1 C29 C30 F3 -168.88(17)
O1 C29 C30 F2 131.99(18)
N1 C29 C30 F2 -50.2(2)
O1 C29 C30 Cl1 -108.00(17)
N1 C29 C30 Cl1 69.82(19)
C4 C5 C6 C7 0.9(4)
C5 C6 C7 C2 0.4(4)
C3 C2 C7 C6 -2.2(3)
C1 C2 C7 C6 174.6(2)

loop_
_cod_related_entry_id
_cod_related_entry_database
_cod_related_entry_code
1 ChemSpider 30654385
